data_7249383
loop_
_publ_author_name
'Jeon, Ie-Rang'
'Jeannin, Olivier'
'Robert, Antoine'
'Barri\`ere, Fr\'ed\'eric'
'Fourmigu\'e, Marc'

_publ_section_title
;
 N-Iodophthalimide as a halogen bond donor, a comparison with
 N-iodosuccinimide and N-iodosaccharin
;
_journal_issue 42
_journal_name_full CrystEngComm
_journal_page_first 6075
_journal_page_last 6081
_journal_paper_doi 10.1039/D4CE00654B
_journal_volume 26
_journal_year 2024
_chemical_absolute_configuration ;
_chemical_formula_moiety 'C12 H12 N2, 2(C8 H4 I N O2), C H2 Cl2'
_chemical_formula_sum 'C29 H22 Cl2 I2 N4 O4'
_chemical_formula_weight 815.21
_chemical_name_common (NIPht)2(o-Me2bipy),(CH2Cl2)
_chemical_name_systematic 'Bis(N-iodophalimide)(5,5?-dimethyl-2,2?-bipyridine), (dichloromethane)'
_space_group_IT_number 32
_space_group_name_Hall 'P 2 -2ab'
_space_group_name_H-M_alt 'P b a 2'
_symmetry_cell_setting orthorhombic
_symmetry_Int_Tables_number 32
_symmetry_space_group_name_Hall 'P 2 -2ab'
_symmetry_space_group_name_H-M 'P b a 2'
_atom_sites_solution_hydrogens geom
_atom_sites_solution_primary 'direct - structure invariant direct methods'
_atom_sites_solution_secondary 'direct - structure invariant direct methods'
_audit_conform_dict_location ftp://ftp.iucr.org/pub/cif_core.dic
_audit_conform_dict_name cif_core.dic
_audit_conform_dict_version 2.4.3
_audit_creation_date 2018-03-30T16:48:19-00:00
_audit_creation_method 'WinGX routine CIF_UPDATE'
_audit_update_record
;
2024-06-27 deposited with the CCDC.	2024-09-25 downloaded from the CCDC.
;
_cell_angle_alpha 90
_cell_angle_beta 90
_cell_angle_gamma 90
_cell_formula_units_Z 2
_cell_length_a 25.6531(16)
_cell_length_b 14.2270(8)
_cell_length_c 4.1646(3)
_cell_measurement_reflns_used 2945
_cell_measurement_temperature 296(2)
_cell_measurement_theta_max 23.8
_cell_measurement_theta_min 2.78
_cell_measurement_wavelength 0.71073
_cell_volume 1519.94(17)
_computing_cell_refinement 'Bruker APEX2 (Bruker, 2014)'
_computing_data_collection 'Bruker APEX2 (Bruker, 2014)'
_computing_data_reduction 'Bruker APEX2 (Bruker, 2014)'
_computing_molecular_graphics 'Ortep for Windows (Farrugia, 2012)'
_computing_publication_material 'WinGX publication routines (Farrugia, 2012)'
_computing_structure_refinement 'SHELXL-2014/7 (Sheldrick, 2014)'
_computing_structure_solution 'SIR-92 (Altomare et al., 1994)'
_diffrn_ambient_temperature 296(2)
_diffrn_detector 'CCD plate'
_diffrn_measured_fraction_theta_full 0.996
_diffrn_measured_fraction_theta_max 0.993
_diffrn_measurement_device_type 'APEXII, Bruker-AXS'
_diffrn_measurement_method 'CCD rotation images, thick slices'
_diffrn_orient_matrix_UB_11 -0.034281
_diffrn_orient_matrix_UB_12 -0.021791
_diffrn_orient_matrix_UB_13 -0.08675
_diffrn_orient_matrix_UB_21 0.015317
_diffrn_orient_matrix_UB_22 -0.003109
_diffrn_orient_matrix_UB_23 -0.220547
_diffrn_orient_matrix_UB_31 0.010477
_diffrn_orient_matrix_UB_32 -0.066753
_diffrn_orient_matrix_UB_33 0.038592
_diffrn_radiation_monochromator graphite
_diffrn_radiation_probe x-ray
_diffrn_radiation_source 'fine-focus sealed tube'
_diffrn_radiation_type MoK\a
_diffrn_radiation_wavelength 0.71073
_diffrn_reflns_av_R_equivalents 0.0542
_diffrn_reflns_av_unetI/netI 0.0523
_diffrn_reflns_Laue_measured_fraction_full 0.996
_diffrn_reflns_Laue_measured_fraction_max 0.993
_diffrn_reflns_limit_h_max 33
_diffrn_reflns_limit_h_min -33
_diffrn_reflns_limit_k_max 16
_diffrn_reflns_limit_k_min -18
_diffrn_reflns_limit_l_max 5
_diffrn_reflns_limit_l_min -5
_diffrn_reflns_number 13219
_diffrn_reflns_point_group_measured_fraction_full 0.996
_diffrn_reflns_point_group_measured_fraction_max 0.987
_diffrn_reflns_theta_full 25.242
_diffrn_reflns_theta_max 27.42
_diffrn_reflns_theta_min 2.779
_diffrn_standards_number 0
_exptl_absorpt_coefficient_mu 2.286
_exptl_absorpt_correction_T_max 0.919
_exptl_absorpt_correction_T_min 0.817
_exptl_absorpt_correction_type multi-scan
_exptl_absorpt_process_details
;
  [Sheldrick, G.M. (2014). SADABS Bruker AXS Inc., Madison, Wisconsin, USA]
;
_exptl_crystal_colour colorless
_exptl_crystal_density_diffrn 1.781
_exptl_crystal_density_method 'not measured'
_exptl_crystal_description prism
_exptl_crystal_F_000 792
_exptl_crystal_recrystallization_method 'Re-crystallisation from solvent: CH2Cl2/pentane'
_exptl_crystal_size_max 0.23
_exptl_crystal_size_mid 0.08
_exptl_crystal_size_min 0.04
_refine_diff_density_max 0.593
_refine_diff_density_min -0.964
_refine_diff_density_rms 0.092
_refine_ls_abs_structure_details
;
 Flack x determined using 915 quotients [(I+)-(I-)]/[(I+)+(I-)]
 (Parsons, Flack and Wagner, Acta Cryst. B69 (2013) 249-259).
;
_refine_ls_abs_structure_Flack 0.03(3)
_refine_ls_extinction_method none
_refine_ls_goodness_of_fit_ref 1.061
_refine_ls_hydrogen_treatment constr
_refine_ls_matrix_type full
_refine_ls_number_constraints 0
_refine_ls_number_parameters 191
_refine_ls_number_reflns 3449
_refine_ls_number_restraints 1
_refine_ls_restrained_S_all 1.061
_refine_ls_R_factor_all 0.0618
_refine_ls_R_factor_gt 0.04
_refine_ls_shift/su_max 0
_refine_ls_shift/su_mean 0
_refine_ls_structure_factor_coef Fsqd
_refine_ls_weighting_details 'w=1/[\s^2^(Fo^2^)+(0.0326P)^2^+0.6200P] where P=(Fo^2^+2Fc^2^)/3'
_refine_ls_weighting_scheme calc
_refine_ls_wR_factor_gt 0.0759
_refine_ls_wR_factor_ref 0.0818
_reflns_Friedel_coverage 0.747
_reflns_Friedel_fraction_full 0.996
_reflns_Friedel_fraction_max 0.979
_reflns_number_gt 2655
_reflns_number_total 3449
_reflns_threshold_expression 'I > 2\s(I)'
_cod_data_source_file d4ce00654b1.cif
_cod_data_source_block shelx_CCDC6
_cod_depositor_comments 'Adding full bibliography for 7249377--7249386.cif.'
_cod_database_code 7249383

loop_
_symmetry_equiv_pos_as_xyz
'x, y, z'
'-x, -y, z'
'-x+1/2, y+1/2, z'
'x+1/2, -y+1/2, z'

loop_
_atom_site_label
_atom_site_type_symbol
_atom_site_fract_x
_atom_site_fract_y
_atom_site_fract_z
_atom_site_U_iso_or_equiv
_atom_site_adp_type
_atom_site_occupancy
_atom_site_site_symmetry_order
_atom_site_calc_flag
_atom_site_refinement_flags_posn
_atom_site_refinement_flags_adp
_atom_site_refinement_flags_occupancy
_atom_site_disorder_assembly
_atom_site_disorder_group
C1 C 0.1702(3) 0.3878(5) 0.4174(16) 0.031(2) Uani 1 1 d . . . . .
C2 C 0.1662(3) 0.4715(5) 0.578(2) 0.046(3) Uani 1 1 d . . . . .
H2 H 0.1346 0.4912 0.6644 0.056 Uiso 1 1 calc R U . . .
C3 C 0.2111(4) 0.5260(6) 0.607(3) 0.058(3) Uani 1 1 d . . . . .
H3 H 0.2097 0.5833 0.7137 0.069 Uiso 1 1 calc R U . . .
C4 C 0.2574(3) 0.4953(5) 0.477(4) 0.054(2) Uani 1 1 d . . . . .
H4 H 0.2868 0.5331 0.4981 0.064 Uiso 1 1 calc R U . . .
C5 C 0.2620(3) 0.4098(6) 0.317(3) 0.047(2) Uani 1 1 d . . . . .
H5 H 0.2936 0.3894 0.2325 0.056 Uiso 1 1 calc R U . . .
C6 C 0.2164(3) 0.3564(5) 0.289(2) 0.0351(18) Uani 1 1 d . . . . .
C7 C 0.2078(3) 0.2637(5) 0.131(2) 0.0354(18) Uani 1 1 d . . . . .
C8 C 0.1292(3) 0.3158(5) 0.337(2) 0.0357(18) Uani 1 1 d . . . . .
C9 C 0.4808(3) 0.4600(5) 0.6632(18) 0.0295(16) Uani 1 1 d . . . . .
C10 C 0.3960(3) 0.4060(6) 0.740(2) 0.042(2) Uani 1 1 d . . . . .
H10 H 0.3619 0.4182 0.8019 0.05 Uiso 1 1 calc R U . . .
C11 C 0.4082(3) 0.3164(5) 0.640(2) 0.0382(19) Uani 1 1 d . . . . .
C12 C 0.4594(3) 0.3000(5) 0.548(2) 0.044(3) Uani 1 1 d . . . . .
H12 H 0.4693 0.2407 0.4765 0.053 Uiso 1 1 calc R U . . .
C13 C 0.4954(3) 0.3714(5) 0.561(2) 0.042(3) Uani 1 1 d . . . . .
H13 H 0.5297 0.36 0.5008 0.051 Uiso 1 1 calc R U . . .
C14 C 0.3663(4) 0.2403(6) 0.633(3) 0.060(3) Uani 1 1 d . . . . .
H14A H 0.3342 0.2652 0.7159 0.09 Uiso 1 1 calc R U . . .
H14B H 0.3772 0.1881 0.7633 0.09 Uiso 1 1 calc R U . . .
H14C H 0.3612 0.2195 0.4163 0.09 Uiso 1 1 calc R U . . .
N1 N 0.1552(3) 0.2434(4) 0.1708(17) 0.0371(16) Uani 1 1 d . . . . .
N2 N 0.4311(2) 0.4779(4) 0.7542(16) 0.0313(14) Uani 1 1 d . . . . .
O1 O 0.2391(2) 0.2148(4) -0.007(3) 0.0616(17) Uani 1 1 d . . . . .
O2 O 0.0830(2) 0.3166(4) 0.4049(18) 0.058(2) Uani 1 1 d . . . . .
I1 I 0.11623(2) 0.12669(3) -0.0140(3) 0.03654(14) Uani 1 1 d . . . . .
Cl1 Cl 0.45417(14) 0.0606(3) 1.0758(8) 0.0993(12) Uani 1 1 d . . . . .
C15 C 0.5117(11) 0.0400(16) 0.911(7) 0.095(9) Uani 0.5 1 d . . P . .
H15A H 0.5333 0.0953 0.9384 0.114 Uiso 0.5 1 calc R U P . .
H15B H 0.5069 0.0303 0.6826 0.114 Uiso 0.5 1 calc R U P . .

loop_
_atom_site_aniso_label
_atom_site_aniso_U_11
_atom_site_aniso_U_22
_atom_site_aniso_U_33
_atom_site_aniso_U_23
_atom_site_aniso_U_13
_atom_site_aniso_U_12
C1 0.036(4) 0.029(4) 0.028(6) -0.002(3) -0.003(3) 0.001(3)
C2 0.047(5) 0.034(4) 0.059(7) -0.012(4) -0.007(4) 0.005(3)
C3 0.064(7) 0.037(5) 0.072(7) -0.010(5) -0.020(5) -0.007(4)
C4 0.048(4) 0.042(4) 0.071(6) -0.009(8) -0.015(9) -0.011(3)
C5 0.030(4) 0.042(5) 0.067(6) -0.001(5) -0.006(4) -0.003(4)
C6 0.032(4) 0.029(4) 0.044(5) 0.003(4) -0.003(4) 0.000(3)
C7 0.036(4) 0.033(4) 0.037(4) -0.005(4) 0.008(4) -0.002(3)
C8 0.036(5) 0.029(4) 0.042(4) -0.006(4) 0.001(4) 0.000(3)
C9 0.032(4) 0.027(4) 0.029(4) 0.000(3) -0.001(3) 0.001(3)
C10 0.025(4) 0.041(5) 0.060(6) 0.000(4) 0.011(4) -0.002(3)
C11 0.029(4) 0.033(4) 0.053(5) -0.003(4) -0.001(4) 0.003(3)
C12 0.040(4) 0.037(4) 0.055(8) -0.005(4) 0.003(4) 0.002(3)
C13 0.031(4) 0.043(4) 0.053(8) -0.001(4) 0.011(4) 0.008(3)
C14 0.051(5) 0.039(5) 0.091(8) -0.008(5) 0.009(5) -0.011(4)
N1 0.038(4) 0.024(3) 0.049(4) -0.012(3) 0.010(3) -0.009(3)
N2 0.026(3) 0.030(3) 0.038(4) -0.003(3) 0.001(3) 0.000(2)
O1 0.052(3) 0.049(3) 0.083(5) -0.023(6) 0.020(6) 0.000(2)
O2 0.035(3) 0.049(3) 0.091(7) -0.016(4) 0.015(3) -0.002(2)
I1 0.0374(2) 0.0320(2) 0.0402(2) -0.0068(4) 0.0050(4) -0.00441(18)
Cl1 0.099(2) 0.105(2) 0.093(3) -0.024(2) -0.0201(19) 0.0283(18)
C15 0.090(19) 0.106(19) 0.09(2) 0.036(16) 0.015(16) 0.021(15)

loop_
_atom_type_symbol
_atom_type_description
_atom_type_scat_dispersion_real
_atom_type_scat_dispersion_imag
_atom_type_scat_source
C C 0.0033 0.0016 'International Tables Vol C Tables 4.2.6.8 and 6.1.1.4'
H H 0 0 'International Tables Vol C Tables 4.2.6.8 and 6.1.1.4'
N N 0.0061 0.0033 'International Tables Vol C Tables 4.2.6.8 and 6.1.1.4'
O O 0.0106 0.006 'International Tables Vol C Tables 4.2.6.8 and 6.1.1.4'
I I -0.4742 1.8119 'International Tables Vol C Tables 4.2.6.8 and 6.1.1.4'
Cl Cl 0.1484 0.1585 'International Tables Vol C Tables 4.2.6.8 and 6.1.1.4'

loop_
_geom_angle_atom_site_label_1
_geom_angle_atom_site_label_2
_geom_angle_atom_site_label_3
_geom_angle
_geom_angle_site_symmetry_1
_geom_angle_site_symmetry_3
_geom_angle_publ_flag
C2 C1 C6 122.5(7) . . ?
C2 C1 C8 130.4(7) . . ?
C6 C1 C8 107.1(6) . . ?
C1 C2 C3 117.7(8) . . ?
C1 C2 H2 121.2 . . ?
C3 C2 H2 121.2 . . ?
C4 C3 C2 120.2(8) . . ?
C4 C3 H3 119.9 . . ?
C2 C3 H3 119.9 . . ?
C3 C4 C5 122.5(8) . . ?
C3 C4 H4 118.8 . . ?
C5 C4 H4 118.8 . . ?
C4 C5 C6 116.4(8) . . ?
C4 C5 H5 121.8 . . ?
C6 C5 H5 121.8 . . ?
C1 C6 C5 120.7(7) . . ?
C1 C6 C7 109.3(6) . . ?
C5 C6 C7 130.0(8) . . ?
O1 C7 N1 125.6(7) . . ?
O1 C7 C6 128.3(7) . . ?
N1 C7 C6 106.1(6) . . ?
O2 C8 N1 125.4(7) . . ?
O2 C8 C1 128.5(7) . . ?
N1 C8 C1 106.0(6) . . ?
N2 C9 C13 120.8(7) . . ?
N2 C9 C9 118.3(7) . 2_665 ?
C13 C9 C9 120.8(8) . 2_665 ?
N2 C10 C11 124.0(7) . . ?
N2 C10 H10 118 . . ?
C11 C10 H10 118 . . ?
C10 C11 C12 117.0(7) . . ?
C10 C11 C14 120.3(7) . . ?
C12 C11 C14 122.8(7) . . ?
C13 C12 C11 120.0(7) . . ?
C13 C12 H12 120 . . ?
C11 C12 H12 120 . . ?
C12 C13 C9 120.3(7) . . ?
C12 C13 H13 119.9 . . ?
C9 C13 H13 119.9 . . ?
C11 C14 H14A 109.5 . . ?
C11 C14 H14B 109.5 . . ?
H14A C14 H14B 109.5 . . ?
C11 C14 H14C 109.5 . . ?
H14A C14 H14C 109.5 . . ?
H14B C14 H14C 109.5 . . ?
C7 N1 C8 111.4(6) . . ?
C7 N1 I1 125.9(5) . . ?
C8 N1 I1 122.5(5) . . ?
C9 N2 C10 117.9(6) . . ?
Cl1 C15 Cl1 114.5(14) . 2_655 ?
Cl1 C15 H15A 108.6 . . ?
Cl1 C15 H15A 108.6 2_655 . ?
Cl1 C15 H15B 108.6 . . ?
Cl1 C15 H15B 108.6 2_655 . ?
H15A C15 H15B 107.6 . . ?

loop_
_geom_bond_atom_site_label_1
_geom_bond_atom_site_label_2
_geom_bond_distance
_geom_bond_site_symmetry_2
_geom_bond_publ_flag
C1 C2 1.368(10) . ?
C1 C6 1.377(11) . ?
C1 C8 1.505(10) . ?
C2 C3 1.393(12) . ?
C2 H2 0.93 . ?
C3 C4 1.376(14) . ?
C3 H3 0.93 . ?
C4 C5 1.394(13) . ?
C4 H4 0.93 . ?
C5 C6 1.399(12) . ?
C5 H5 0.93 . ?
C6 C7 1.489(10) . ?
C7 O1 1.210(10) . ?
C7 N1 1.390(10) . ?
C8 O2 1.217(9) . ?
C8 N1 1.410(10) . ?
C9 N2 1.355(9) . ?
C9 C13 1.383(10) . ?
C9 C9 1.505(14) 2_665 ?
C10 N2 1.363(10) . ?
C10 C11 1.376(12) . ?
C10 H10 0.93 . ?
C11 C12 1.390(11) . ?
C11 C14 1.525(11) . ?
C12 C13 1.374(11) . ?
C12 H12 0.93 . ?
C13 H13 0.93 . ?
C14 H14A 0.96 . ?
C14 H14B 0.96 . ?
C14 H14C 0.96 . ?
N1 I1 2.085(6) . ?
Cl1 C15 1.65(3) . ?
C15 Cl1 1.81(2) 2_655 ?
C15 H15A 0.97 . ?
C15 H15B 0.97 . ?

loop_
_geom_torsion_atom_site_label_1
_geom_torsion_atom_site_label_2
_geom_torsion_atom_site_label_3
_geom_torsion_atom_site_label_4
_geom_torsion
_geom_torsion_site_symmetry_1
_geom_torsion_site_symmetry_2
_geom_torsion_site_symmetry_3
_geom_torsion_site_symmetry_4
_geom_torsion_publ_flag
C6 C1 C2 C3 0.5(12) . . . . ?
C8 C1 C2 C3 -177.7(8) . . . . ?
C1 C2 C3 C4 -0.2(15) . . . . ?
C2 C3 C4 C5 -0.5(19) . . . . ?
C3 C4 C5 C6 0.8(17) . . . . ?
C2 C1 C6 C5 -0.2(12) . . . . ?
C8 C1 C6 C5 178.4(8) . . . . ?
C2 C1 C6 C7 179.9(7) . . . . ?
C8 C1 C6 C7 -1.5(8) . . . . ?
C4 C5 C6 C1 -0.5(13) . . . . ?
C4 C5 C6 C7 179.4(10) . . . . ?
C1 C6 C7 O1 179.8(9) . . . . ?
C5 C6 C7 O1 0.0(16) . . . . ?
C1 C6 C7 N1 0.6(9) . . . . ?
C5 C6 C7 N1 -179.3(9) . . . . ?
C2 C1 C8 O2 -1.2(14) . . . . ?
C6 C1 C8 O2 -179.7(9) . . . . ?
C2 C1 C8 N1 -179.7(8) . . . . ?
C6 C1 C8 N1 1.8(9) . . . . ?
N2 C10 C11 C12 -0.3(14) . . . . ?
N2 C10 C11 C14 179.9(9) . . . . ?
C10 C11 C12 C13 0.6(14) . . . . ?
C14 C11 C12 C13 -179.7(9) . . . . ?
C11 C12 C13 C9 -0.7(14) . . . . ?
N2 C9 C13 C12 0.5(12) . . . . ?
C9 C9 C13 C12 -176.9(7) 2_665 . . . ?
O1 C7 N1 C8 -178.7(9) . . . . ?
C6 C7 N1 C8 0.6(9) . . . . ?
O1 C7 N1 I1 -2.6(14) . . . . ?
C6 C7 N1 I1 176.7(5) . . . . ?
O2 C8 N1 C7 180.0(9) . . . . ?
C1 C8 N1 C7 -1.4(9) . . . . ?
O2 C8 N1 I1 3.8(12) . . . . ?
C1 C8 N1 I1 -177.7(5) . . . . ?
C13 C9 N2 C10 -0.2(11) . . . . ?
C9 C9 N2 C10 177.2(6) 2_665 . . . ?
C11 C10 N2 C9 0.2(13) . . . . ?
